data_4129311
loop_
_publ_author_name
'Harada, Jun'
'Ohtani, Masaki'
'Takahashi, Yukihiro'
'Inabe, Tamotsu'

_publ_section_title
;
 Molecular motion, dielectric response, and phase transition of
 charge-transfer crystals: acquired dynamic and dielectric properties of
 polar molecules in crystals.
;
_journal_issue 13
_journal_name_full 'Journal of the American Chemical Society'
_journal_page_first 4477
_journal_page_last 4486
_journal_paper_doi 10.1021/jacs.5b00412
_journal_volume 137
_journal_year 2015
_chemical_formula_moiety 'Br4 C8 O3, C12 H18'
_chemical_formula_sum 'C20 H18 Br4 O3'
_chemical_formula_weight 625.98
_space_group_crystal_system monoclinic
_space_group_IT_number 11
_space_group_name_Hall '-P 2yb'
_space_group_name_H-M_alt 'P 1 21/m 1'
_atom_sites_solution_hydrogens geom
_atom_sites_solution_primary direct
_audit_creation_date 2014-12-18
_audit_creation_method
;
Olex2 1.2
(compiled 2014.11.28 svn.r3106 for OlexSys, GUI svn.r4959)
;
_cell_angle_alpha 90
_cell_angle_beta 118.3590(9)
_cell_angle_gamma 90
_cell_formula_units_Z 2
_cell_length_a 9.0493(7)
_cell_length_b 13.3796(10)
_cell_length_c 9.3465(7)
_cell_measurement_reflns_used 9693
_cell_measurement_temperature 100
_cell_measurement_theta_max 27.395
_cell_measurement_theta_min 2.477
_cell_volume 995.83(13)
_computing_cell_refinement 'SAINT v8.34A (Bruker, 2013)'
_computing_data_collection 'Bruker APEX2 2014.1-1 (Bruker, 2014)'
_computing_data_reduction 'SAINT v8.34A (Bruker, 2013)'
_computing_molecular_graphics 'Olex2 (Dolomanov et al., 2009)'
_computing_publication_material 'Olex2 (Dolomanov et al., 2009)'
_computing_structure_refinement 'ShelXL (Sheldrick, 2008)'
_computing_structure_solution 'ShelXT (Sheldrick, 2008)'
_diffrn_ambient_temperature 100
_diffrn_detector_area_resol_mean 8.3333
_diffrn_measured_fraction_theta_full 1.000
_diffrn_measured_fraction_theta_max 1.000
_diffrn_measurement_device_type 'Bruker APEX-II CCD'
_diffrn_measurement_method '\f and \w scans'
_diffrn_radiation_type MoK\a
_diffrn_radiation_wavelength 0.71073
_diffrn_reflns_av_R_equivalents 0.0202
_diffrn_reflns_av_unetI/netI 0.0123
_diffrn_reflns_Laue_measured_fraction_full 1.000
_diffrn_reflns_Laue_measured_fraction_max 1.000
_diffrn_reflns_limit_h_max 11
_diffrn_reflns_limit_h_min -11
_diffrn_reflns_limit_k_max 17
_diffrn_reflns_limit_k_min -17
_diffrn_reflns_limit_l_max 12
_diffrn_reflns_limit_l_min -12
_diffrn_reflns_number 14633
_diffrn_reflns_point_group_measured_fraction_full 1.000
_diffrn_reflns_point_group_measured_fraction_max 1.000
_diffrn_reflns_theta_full 25.242
_diffrn_reflns_theta_max 27.411
_diffrn_reflns_theta_min 2.476
_diffrn_source 'rotating-anode X-ray tube'
_diffrn_standards_number 0
_exptl_absorpt_coefficient_mu 8.102
_exptl_absorpt_correction_T_max 0.5049
_exptl_absorpt_correction_T_min 0.2935
_exptl_absorpt_correction_type multi-scan
_exptl_absorpt_process_details
'SADABS-2014/2 (Bruker,2014/2) was used for absorption correction. wR2(int) was 0.0955 before and 0.0305 after correction. The Ratio of minimum to maximum transmission is 0.5813. The \l/2 correction factor is Not present.'
_exptl_crystal_colour yellow
_exptl_crystal_colour_primary yellow
_exptl_crystal_density_diffrn 2.088
_exptl_crystal_description block
_exptl_crystal_F_000 604
_exptl_crystal_size_max 0.22
_exptl_crystal_size_mid 0.1
_exptl_crystal_size_min 0.04
_refine_diff_density_max 0.389
_refine_diff_density_min -0.667
_refine_diff_density_rms 0.106
_refine_ls_extinction_method none
_refine_ls_goodness_of_fit_ref 1.076
_refine_ls_hydrogen_treatment constr
_refine_ls_matrix_type full
_refine_ls_number_parameters 148
_refine_ls_number_reflns 2366
_refine_ls_number_restraints 0
_refine_ls_restrained_S_all 1.076
_refine_ls_R_factor_all 0.0163
_refine_ls_R_factor_gt 0.0150
_refine_ls_shift/su_max 0.002
_refine_ls_shift/su_mean 0.000
_refine_ls_structure_factor_coef Fsqd
_refine_ls_weighting_details 'w=1/[\s^2^(Fo^2^)+(0.0214P)^2^+0.5746P] where P=(Fo^2^+2Fc^2^)/3'
_refine_ls_weighting_scheme calc
_refine_ls_wR_factor_gt 0.0391
_refine_ls_wR_factor_ref 0.0396
_reflns_Friedel_coverage 0.000
_reflns_number_gt 2238
_reflns_number_total 2366
_reflns_threshold_expression 'I > 2\s(I)'
_cod_data_source_file ja5b00412_si_002.cif
_cod_data_source_block HMB_TBPA_100K
_cod_database_code 4129311
_shelxl_version_number 2014/6
_shelx_space_group_comment
;
The symmetry employed for this shelxl refinement is uniquely defined
by the following loop, which should always be used as a source of
symmetry information in preference to the above space-group names.
They are only intended as comments.
;
_shelx_estimated_absorpt_t_max 0.738
_shelx_estimated_absorpt_t_min 0.269
_olex2_refinement_description
;
1. Fixed Uiso
 At 1.5 times of:
  All C(H,H,H,H,H,H) groups
2. Others
 Fixed Sof: H9A(0.5) H9B(0.5) H9C(0.5) H9D(0.5) H9E(0.5) H9F(0.5) H10A(0.5)
 H10B(0.5) H10C(0.5) H10D(0.5) H10E(0.5) H10F(0.5) H11A(0.5) H11B(0.5)
 H11C(0.5) H11D(0.5) H11E(0.5) H11F(0.5)
3.a Disordered Me refined as rotating group:
 C9(H9A,H9B,H9C,H9D,H9E,H9F), C10(H10A,H10B,H10C,H10D,H10E,H10F), C11(H11A,
 H11B,H11C,H11D,H11E,H11F)
;
_olex2_submission_special_instructions 'No special instructions were received'

loop_
_space_group_symop_operation_xyz
'x, y, z'
'-x, y+1/2, -z'
'-x, -y, -z'
'x, -y-1/2, z'

loop_
_atom_site_label
_atom_site_type_symbol
_atom_site_fract_x
_atom_site_fract_y
_atom_site_fract_z
_atom_site_U_iso_or_equiv
_atom_site_adp_type
_atom_site_occupancy
_atom_site_site_symmetry_order
_atom_site_calc_flag
_atom_site_refinement_flags_posn
_atom_site_refinement_flags_adp
_atom_site_refinement_flags_occupancy
Br1 Br 0.93802(3) 0.2500 0.56895(3) 0.01289(6) Uani 1 2 d S T P
Br2 Br 1.07243(3) 0.2500 0.96561(2) 0.01604(6) Uani 1 2 d S T P
Br3 Br 0.80540(3) 0.2500 1.10650(2) 0.01642(6) Uani 1 2 d S T P
Br4 Br 0.39908(3) 0.2500 0.85489(2) 0.01420(6) Uani 1 2 d S T P
O1 O 0.19499(19) 0.2500 0.46246(19) 0.0151(3) Uani 1 2 d S T P
O2 O 0.5578(2) 0.2500 0.26765(19) 0.0151(3) Uani 1 2 d S T P
O3 O 0.34697(19) 0.2500 0.33040(18) 0.0118(3) Uani 1 2 d S T P
C1 C 0.3293(3) 0.2500 0.4702(2) 0.0105(4) Uani 1 2 d S T P
C2 C 0.5169(3) 0.2500 0.3703(3) 0.0113(4) Uani 1 2 d S T P
C3 C 0.7863(3) 0.2500 0.6527(3) 0.0098(4) Uani 1 2 d S T P
C4 C 0.8418(3) 0.2500 0.8195(3) 0.0112(4) Uani 1 2 d S T P
C5 C 0.7277(3) 0.2500 0.8816(2) 0.0105(4) Uani 1 2 d S T P
C6 C 0.5544(3) 0.2500 0.7763(2) 0.0096(4) Uani 1 2 d S T P
C7 C 0.5012(3) 0.2500 0.6111(2) 0.0096(4) Uani 1 2 d S T P
C8 C 0.6138(3) 0.2500 0.5504(2) 0.0095(4) Uani 1 2 d S T P
C9 C 0.2654(2) 0.50177(14) 0.6319(2) 0.0252(4) Uani 1 1 d . . .
H9A H 0.1547 0.4793 0.5486 0.038 Uiso 0.5 1 calc GR . .
H9B H 0.2567 0.5699 0.6657 0.038 Uiso 0.5 1 calc GR . .
H9C H 0.3064 0.4570 0.7260 0.038 Uiso 0.5 1 calc GR . .
H9D H 0.3238 0.5248 0.7450 0.038 Uiso 0.5 1 calc GR . .
H9E H 0.2218 0.4342 0.6278 0.038 Uiso 0.5 1 calc GR . .
H9F H 0.1721 0.5471 0.5675 0.038 Uiso 0.5 1 calc GR . .
C10 C 0.1394(2) 0.48279(14) 0.2812(2) 0.0256(4) Uani 1 1 d . . .
H10A H 0.0776 0.5116 0.3335 0.038 Uiso 0.5 1 calc GR . .
H10B H 0.1097 0.4121 0.2572 0.038 Uiso 0.5 1 calc GR . .
H10C H 0.1101 0.5187 0.1798 0.038 Uiso 0.5 1 calc GR . .
H10D H 0.1207 0.4500 0.1802 0.038 Uiso 0.5 1 calc GR . .
H10E H 0.0886 0.5495 0.2564 0.038 Uiso 0.5 1 calc GR . .
H10F H 0.0881 0.4429 0.3339 0.038 Uiso 0.5 1 calc GR . .
C11 C 0.3771(2) 0.48337(14) 0.1500(2) 0.0262(4) Uani 1 1 d . . .
H11A H 0.4669 0.5029 0.1252 0.039 Uiso 0.5 1 calc GR . .
H11B H 0.2803 0.5276 0.0921 0.039 Uiso 0.5 1 calc GR . .
H11C H 0.3438 0.4142 0.1153 0.039 Uiso 0.5 1 calc GR . .
H11D H 0.2604 0.4602 0.0965 0.039 Uiso 0.5 1 calc GR . .
H11E H 0.4470 0.4355 0.1296 0.039 Uiso 0.5 1 calc GR . .
H11F H 0.3835 0.5489 0.1064 0.039 Uiso 0.5 1 calc GR . .
C12 C 0.3868(2) 0.50053(11) 0.5630(2) 0.0171(3) Uani 1 1 d . . .
C13 C 0.3267(2) 0.49212(12) 0.3943(2) 0.0174(3) Uani 1 1 d . . .
C14 C 0.4397(2) 0.49184(12) 0.3314(2) 0.0175(3) Uani 1 1 d . . .

loop_
_atom_site_aniso_label
_atom_site_aniso_U_11
_atom_site_aniso_U_22
_atom_site_aniso_U_33
_atom_site_aniso_U_23
_atom_site_aniso_U_13
_atom_site_aniso_U_12
Br1 0.00957(11) 0.01954(11) 0.01220(10) 0.000 0.00734(8) 0.000
Br2 0.00696(11) 0.02678(13) 0.01052(10) 0.000 0.00100(8) 0.000
Br3 0.01478(11) 0.02737(13) 0.00551(10) 0.000 0.00350(8) 0.000
Br4 0.01150(11) 0.02332(12) 0.01097(10) 0.000 0.00795(8) 0.000
O1 0.0087(7) 0.0213(8) 0.0140(8) 0.000 0.0045(6) 0.000
O2 0.0173(8) 0.0207(8) 0.0094(7) 0.000 0.0082(6) 0.000
O3 0.0099(7) 0.0172(8) 0.0072(7) 0.000 0.0031(6) 0.000
C1 0.0124(10) 0.0111(9) 0.0081(9) 0.000 0.0050(8) 0.000
C2 0.0106(10) 0.0109(9) 0.0098(10) 0.000 0.0028(8) 0.000
C3 0.0100(10) 0.0106(9) 0.0109(10) 0.000 0.0068(8) 0.000
C4 0.0072(9) 0.0146(10) 0.0090(9) 0.000 0.0017(8) 0.000
C5 0.0123(10) 0.0126(10) 0.0058(9) 0.000 0.0036(8) 0.000
C6 0.0101(10) 0.0117(9) 0.0098(9) 0.000 0.0071(8) 0.000
C7 0.0073(9) 0.0110(9) 0.0081(9) 0.000 0.0017(8) 0.000
C8 0.0115(10) 0.0097(9) 0.0066(9) 0.000 0.0038(8) 0.000
C9 0.0258(9) 0.0224(9) 0.0323(10) 0.0018(8) 0.0177(8) 0.0023(7)
C10 0.0177(8) 0.0247(9) 0.0266(9) -0.0050(7) 0.0042(7) 0.0000(7)
C11 0.0307(10) 0.0254(9) 0.0182(8) -0.0018(7) 0.0082(7) -0.0039(8)
C12 0.0194(8) 0.0097(7) 0.0221(8) -0.0003(6) 0.0098(7) 0.0003(6)
C13 0.0164(8) 0.0098(7) 0.0207(8) -0.0015(6) 0.0043(6) -0.0004(6)
C14 0.0222(8) 0.0101(7) 0.0166(7) -0.0015(6) 0.0063(6) -0.0007(6)

loop_
_atom_type_symbol
_atom_type_description
_atom_type_scat_dispersion_real
_atom_type_scat_dispersion_imag
_atom_type_scat_source
C C 0.0033 0.0016 'International Tables Vol C Tables 4.2.6.8 and 6.1.1.4'
H H 0.0000 0.0000 'International Tables Vol C Tables 4.2.6.8 and 6.1.1.4'
O O 0.0106 0.0060 'International Tables Vol C Tables 4.2.6.8 and 6.1.1.4'
Br Br -0.2901 2.4595 'International Tables Vol C Tables 4.2.6.8 and 6.1.1.4'

loop_
_geom_angle_atom_site_label_1
_geom_angle_atom_site_label_2
_geom_angle_atom_site_label_3
_geom_angle
_geom_angle_site_symmetry_1
_geom_angle_site_symmetry_3
C1 O3 C2 110.59(16) . .
O1 C1 O3 121.08(19) . .
O1 C1 C7 131.8(2) . .
O3 C1 C7 107.09(17) . .
O2 C2 O3 120.81(19) . .
O2 C2 C8 132.6(2) . .
O3 C2 C8 106.60(17) . .
C4 C3 Br1 121.38(16) . .
C8 C3 Br1 121.22(15) . .
C8 C3 C4 117.40(19) . .
C3 C4 Br2 120.03(16) . .
C3 C4 C5 121.17(19) . .
C5 C4 Br2 118.80(16) . .
C4 C5 Br3 120.40(16) . .
C6 C5 Br3 119.11(15) . .
C6 C5 C4 120.49(19) . .
C5 C6 Br4 121.58(15) . .
C7 C6 Br4 120.74(16) . .
C7 C6 C5 117.68(19) . .
C6 C7 C1 130.8(2) . .
C6 C7 C8 121.69(19) . .
C8 C7 C1 107.56(18) . .
C3 C8 C2 130.3(2) . .
C7 C8 C2 108.15(18) . .
C7 C8 C3 121.58(19) . .
H9A C9 H9B 109.5 . .
H9A C9 H9C 109.5 . .
H9A C9 H9D 141.1 . .
H9A C9 H9E 56.3 . .
H9A C9 H9F 56.3 . .
H9B C9 H9C 109.5 . .
H9B C9 H9D 56.3 . .
H9B C9 H9E 141.1 . .
H9B C9 H9F 56.3 . .
H9C C9 H9D 56.3 . .
H9C C9 H9E 56.3 . .
H9C C9 H9F 141.1 . .
H9D C9 H9E 109.5 . .
H9D C9 H9F 109.5 . .
H9E C9 H9F 109.5 . .
C12 C9 H9A 109.5 . .
C12 C9 H9B 109.5 . .
C12 C9 H9C 109.5 . .
C12 C9 H9D 109.5 . .
C12 C9 H9E 109.5 . .
C12 C9 H9F 109.5 . .
H10A C10 H10B 109.5 . .
H10A C10 H10C 109.5 . .
H10A C10 H10D 141.1 . .
H10A C10 H10E 56.3 . .
H10A C10 H10F 56.3 . .
H10B C10 H10C 109.5 . .
H10B C10 H10D 56.3 . .
H10B C10 H10E 141.1 . .
H10B C10 H10F 56.3 . .
H10C C10 H10D 56.3 . .
H10C C10 H10E 56.3 . .
H10C C10 H10F 141.1 . .
H10D C10 H10E 109.5 . .
H10D C10 H10F 109.5 . .
H10E C10 H10F 109.5 . .
C13 C10 H10A 109.5 . .
C13 C10 H10B 109.5 . .
C13 C10 H10C 109.5 . .
C13 C10 H10D 109.5 . .
C13 C10 H10E 109.5 . .
C13 C10 H10F 109.5 . .
H11A C11 H11B 109.5 . .
H11A C11 H11C 109.5 . .
H11A C11 H11D 141.1 . .
H11A C11 H11E 56.3 . .
H11A C11 H11F 56.3 . .
H11B C11 H11C 109.5 . .
H11B C11 H11D 56.3 . .
H11B C11 H11E 141.1 . .
H11B C11 H11F 56.3 . .
H11C C11 H11D 56.3 . .
H11C C11 H11E 56.3 . .
H11C C11 H11F 141.1 . .
H11D C11 H11E 109.5 . .
H11D C11 H11F 109.5 . .
H11E C11 H11F 109.5 . .
C14 C11 H11A 109.5 . .
C14 C11 H11B 109.5 . .
C14 C11 H11C 109.5 . .
C14 C11 H11D 109.5 . .
C14 C11 H11E 109.5 . .
C14 C11 H11F 109.5 . .
C13 C12 C9 120.33(15) . .
C14 C12 C9 119.63(15) 3_666 .
C14 C12 C13 120.04(16) 3_666 .
C12 C13 C10 119.80(16) . .
C14 C13 C10 120.21(16) . .
C14 C13 C12 119.99(15) . .
C12 C14 C11 119.32(16) 3_666 .
C13 C14 C11 120.71(15) . .
C13 C14 C12 119.97(15) . 3_666

loop_
_geom_bond_atom_site_label_1
_geom_bond_atom_site_label_2
_geom_bond_distance
_geom_bond_site_symmetry_2
Br1 C3 1.876(2) .
Br2 C4 1.874(2) .
Br3 C5 1.873(2) .
Br4 C6 1.869(2) .
O1 C1 1.183(3) .
O2 C2 1.182(3) .
O3 C1 1.390(2) .
O3 C2 1.399(3) .
C1 C7 1.486(3) .
C2 C8 1.483(3) .
C3 C4 1.393(3) .
C3 C8 1.390(3) .
C4 C5 1.404(3) .
C5 C6 1.401(3) .
C6 C7 1.382(3) .
C7 C8 1.383(3) .
C9 H9A 0.9800 .
C9 H9B 0.9800 .
C9 H9C 0.9800 .
C9 H9D 0.9800 .
C9 H9E 0.9800 .
C9 H9F 0.9800 .
C9 C12 1.514(2) .
C10 H10A 0.9800 .
C10 H10B 0.9800 .
C10 H10C 0.9800 .
C10 H10D 0.9800 .
C10 H10E 0.9800 .
C10 H10F 0.9800 .
C10 C13 1.517(2) .
C11 H11A 0.9800 .
C11 H11B 0.9800 .
C11 H11C 0.9800 .
C11 H11D 0.9800 .
C11 H11E 0.9800 .
C11 H11F 0.9800 .
C11 C14 1.516(2) .
C12 C13 1.407(2) .
C12 C14 1.406(2) 3_666
C13 C14 1.402(2) .
C14 C12 1.406(2) 3_666

loop_
_geom_torsion_atom_site_label_1
_geom_torsion_atom_site_label_2
_geom_torsion_atom_site_label_3
_geom_torsion_atom_site_label_4
_geom_torsion
_geom_torsion_site_symmetry_1
_geom_torsion_site_symmetry_4
Br1 C3 C4 Br2 0.000(1) . .
Br1 C3 C4 C5 180.000(1) . .
Br1 C3 C8 C2 0.000(1) . .
Br1 C3 C8 C7 180.000(1) . .
Br2 C4 C5 Br3 0.000(1) . .
Br2 C4 C5 C6 180.000(1) . .
Br3 C5 C6 Br4 0.000(1) . .
Br3 C5 C6 C7 180.000(1) . .
Br4 C6 C7 C1 0.000(1) . .
Br4 C6 C7 C8 180.000(1) . .
O1 C1 C7 C6 0.000(1) . .
O1 C1 C7 C8 180.000(1) . .
O2 C2 C8 C3 0.000(1) . .
O2 C2 C8 C7 180.000(1) . .
O3 C1 C7 C6 180.000(1) . .
O3 C1 C7 C8 0.000(1) . .
O3 C2 C8 C3 180.000(0) . .
O3 C2 C8 C7 0.000(1) . .
C1 O3 C2 O2 180.000(0) . .
C1 O3 C2 C8 0.000(1) . .
C1 C7 C8 C2 0.000(1) . .
C1 C7 C8 C3 180.000(1) . .
C2 O3 C1 O1 180.000(0) . .
C2 O3 C1 C7 0.000(1) . .
C3 C4 C5 Br3 180.000(1) . .
C3 C4 C5 C6 0.000(1) . .
C4 C3 C8 C2 180.000(1) . .
C4 C3 C8 C7 0.000(1) . .
C4 C5 C6 Br4 180.000(1) . .
C4 C5 C6 C7 0.000(1) . .
C5 C6 C7 C1 180.000(1) . .
C5 C6 C7 C8 0.000(1) . .
C6 C7 C8 C2 180.000(1) . .
C6 C7 C8 C3 0.000(1) . .
C8 C3 C4 Br2 180.000(0) . .
C8 C3 C4 C5 0.000(1) . .
C9 C12 C13 C10 -0.9(2) . .
C9 C12 C13 C14 179.49(15) . .
C10 C13 C14 C11 0.7(2) . .
C10 C13 C14 C12 -179.34(15) . 3_666
C12 C13 C14 C11 -179.69(15) . .
C12 C13 C14 C12 0.3(3) . 3_666
C14 C12 C13 C10 179.34(15) 3_666 .
C14 C12 C13 C14 -0.3(3) 3_666 .
